data_4021308
loop_
_publ_author_name
'Hongbin Li'
'Hua Yang'
'Jeffrey L. Petersen'
'Kung K. Wang'

_publ_section_title
;
 Biradicals/Zwitterions from Thermolysis of Enyne-Isocyanates.
 Application to the Synthesis of 2(1H)-Pyridones,
 Benzofuro[3,2-c]pyridin-1(2H)-ones,
 2,5-Dihydro-1H-pyrido[4,3-b]indol-1-ones, and Related Compounds.
;
_journal_name_full 'Journal of Organic Chemistry'
_journal_page_first 4500
_journal_page_last 4508
_journal_paper_doi 10.1021/jo049716t
_journal_volume 69
_journal_year 2004
_chemical_formula_sum 'C16 H16 N2 O'
_chemical_formula_weight 252.31
_space_group_IT_number 15
_symmetry_cell_setting monoclinic
_symmetry_space_group_name_Hall '-C 2yc'
_symmetry_space_group_name_H-M 'C 1 2/c 1'
_cell_angle_alpha 90.00
_cell_angle_beta 111.760(10)
_cell_angle_gamma 90.00
_cell_formula_units_Z 8
_cell_length_a 18.122(3)
_cell_length_b 7.3980(10)
_cell_length_c 20.076(2)
_cell_measurement_temperature 293(2)
_cell_volume 2499.7(6)
_diffrn_ambient_temperature 293(2)
_exptl_crystal_density_diffrn 1.341
_refine_ls_R_factor_obs 0.0621
_refine_ls_wR_factor_obs 0.1312
_cod_original_sg_symbol_H-M 'C 2/c'
_cod_database_code 4021308

loop_
_symmetry_equiv_pos_as_xyz
'x, y, z'
'-x, y, -z+1/2'
'x+1/2, y+1/2, z'
'-x+1/2, y+1/2, -z+1/2'
'-x, -y, -z'
'x, -y, z-1/2'
'-x+1/2, -y+1/2, -z'
'x+1/2, -y+1/2, z-1/2'

loop_
_atom_site_aniso_label
_atom_site_aniso_U_11
_atom_site_aniso_U_22
_atom_site_aniso_U_33
_atom_site_aniso_U_23
_atom_site_aniso_U_13
_atom_site_aniso_U_12
O 0.048(2) 0.063(2) 0.0415(14) 0.0082(13) 0.0036(13) 0.0082(15)
N1 0.055(2) 0.043(2) 0.034(2) 0.0002(14) 0.0196(15) -0.005(2)
N2 0.034(2) 0.039(2) 0.035(2) 0.0017(14) 0.0093(13) 0.0010(14)
C1 0.050(2) 0.037(2) 0.043(2) -0.010(2) 0.023(2) -0.005(2)
C2 0.071(3) 0.051(3) 0.065(3) -0.014(2) 0.045(2) -0.019(2)
C3 0.055(3) 0.068(3) 0.082(3) -0.007(3) 0.038(2) -0.005(2)
C4 0.043(2) 0.053(3) 0.063(2) -0.003(2) 0.020(2) 0.004(2)
C5 0.037(2) 0.035(2) 0.044(2) -0.002(2) 0.018(2) 0.001(2)
C6 0.042(2) 0.029(2) 0.034(2) -0.004(2) 0.013(2) -0.003(2)
C7 0.037(2) 0.036(2) 0.033(2) -0.003(2) 0.010(2) -0.001(2)
C8 0.047(2) 0.034(2) 0.038(2) -0.002(2) 0.013(2) 0.001(2)
C9 0.035(2) 0.033(2) 0.035(2) -0.006(2) 0.012(2) -0.004(2)
C10 0.039(2) 0.048(2) 0.042(2) -0.003(2) 0.011(2) -0.001(2)
C11 0.046(2) 0.058(3) 0.062(3) -0.010(2) 0.025(2) -0.007(2)
C12 0.064(3) 0.054(3) 0.055(2) -0.008(2) 0.037(2) -0.015(2)
C13 0.055(2) 0.042(2) 0.040(2) 0.005(2) 0.021(2) 0.000(2)
C14 0.040(2) 0.034(2) 0.034(2) -0.001(2) 0.013(2) -0.002(2)
C15 0.092(3) 0.056(3) 0.037(2) 0.000(2) 0.030(2) -0.002(3)
C16 0.045(2) 0.058(3) 0.044(2) 0.014(2) 0.006(2) 0.004(2)

loop_
_atom_site_label
_atom_site_type_symbol
_atom_site_fract_x
_atom_site_fract_y
_atom_site_fract_z
_atom_site_U_iso_or_equiv
_atom_site_thermal_displace_type
_atom_site_occupancy
_atom_site_calc_flag
_atom_site_refinement_flags
_atom_site_disorder_group
O O 0.11891(15) 0.0326(4) 0.47252(12) 0.0546(8) Uani 1 d . .
N1 N 0.2521(2) 0.0092(4) 0.49249(14) 0.0432(8) Uani 1 d . .
N2 N 0.28540(15) -0.1845(4) 0.69350(13) 0.0371(8) Uani 1 d . .
C1 C 0.3281(2) -0.0343(5) 0.5363(2) 0.0416(9) Uani 1 d . .
C2 C 0.3992(2) -0.0122(6) 0.5158(2) 0.0567(12) Uani 1 d . .
H2A H 0.4110(2) 0.1146(6) 0.5124(2) 0.068 Uiso 1 calc R .
H2B H 0.3908(2) -0.0706(6) 0.4703(2) 0.068 Uiso 1 calc R .
C3 C 0.4657(2) -0.1046(6) 0.5771(2) 0.0642(12) Uani 1 d . .
H3A H 0.5126(2) -0.0282(6) 0.5938(2) 0.077 Uiso 1 calc R .
H3B H 0.4797(2) -0.2185(6) 0.5610(2) 0.077 Uiso 1 calc R .
C4 C 0.4352(2) -0.1371(6) 0.6377(2) 0.0531(11) Uani 1 d . .
H4A H 0.4449(2) -0.2608(6) 0.6548(2) 0.064 Uiso 1 calc R .
H4B H 0.4607(2) -0.0559(6) 0.6776(2) 0.064 Uiso 1 calc R .
C5 C 0.3477(2) -0.0992(5) 0.6039(2) 0.0376(9) Uani 1 d . .
C6 C 0.2845(2) -0.1203(5) 0.6287(2) 0.0348(8) Uani 1 d . .
C7 C 0.2069(2) -0.0781(5) 0.5848(2) 0.0357(9) Uani 1 d . .
C8 C 0.1869(2) -0.0098(5) 0.5136(2) 0.0404(9) Uani 1 d . .
C9 C 0.1573(2) -0.1176(5) 0.6241(2) 0.0345(8) Uani 1 d . .
C10 C 0.0756(2) -0.1044(5) 0.6098(2) 0.0442(10) Uani 1 d . .
H10A H 0.0410(2) -0.0604(5) 0.5659(2) 0.053 Uiso 1 calc R .
C11 C 0.0476(2) -0.1577(5) 0.6615(2) 0.0541(11) Uani 1 d . .
H11A H -0.0065(2) -0.1497(5) 0.6524(2) 0.065 Uiso 1 calc R .
C12 C 0.0987(2) -0.2232(5) 0.7272(2) 0.0533(11) Uani 1 d . .
H12A H 0.0778(2) -0.2578(5) 0.7612(2) 0.064 Uiso 1 calc R .
C13 C 0.1797(2) -0.2385(5) 0.7437(2) 0.0448(10) Uani 1 d . .
H13A H 0.2137(2) -0.2832(5) 0.7876(2) 0.054 Uiso 1 calc R .
C14 C 0.2075(2) -0.1839(5) 0.6915(2) 0.0360(9) Uani 1 d . .
C15 C 0.2351(3) 0.0779(6) 0.4194(2) 0.0601(12) Uani 1 d . .
H15A H 0.2836(3) 0.0835(29) 0.4105(5) 0.072 Uiso 1 calc R .
H15B H 0.2124(13) 0.1966(14) 0.4149(4) 0.072 Uiso 1 calc R .
H15C H 0.1984(11) -0.0017(18) 0.3852(2) 0.072 Uiso 1 calc R .
C16 C 0.3540(2) -0.2325(5) 0.7563(2) 0.0522(11) Uani 1 d . .
H16A H 0.3960(5) -0.2736(28) 0.7417(2) 0.063 Uiso 1 calc R .
H16B H 0.3399(4) -0.3270(21) 0.7821(7) 0.063 Uiso 1 calc R .
H16C H 0.3717(8) -0.1285(9) 0.7867(6) 0.063 Uiso 1 calc R .

loop_
_geom_bond_atom_site_label_1
_geom_bond_atom_site_label_2
_geom_bond_distance
_geom_bond_site_symmetry_2
_geom_bond_publ_flag
O C8 1.242(4) . ?
N1 C1 1.370(4) . ?
N1 C8 1.402(5) . ?
N1 C15 1.474(4) . ?
N2 C6 1.380(4) . ?
N2 C14 1.397(4) . ?
N2 C16 1.449(4) . ?
C1 C5 1.356(4) . ?
C1 C2 1.499(5) . ?
C2 C3 1.528(5) . ?
C3 C4 1.531(5) . ?
C4 C5 1.502(5) . ?
C5 C6 1.416(4) . ?
C6 C7 1.390(4) . ?
C7 C8 1.430(4) . ?
C7 C9 1.430(4) . ?
C9 C10 1.404(4) . ?
C9 C14 1.409(4) . ?
C10 C11 1.371(5) . ?
C11 C12 1.388(5) . ?
C12 C13 1.386(5) . ?
C13 C14 1.380(4) . ?

loop_
_cod_related_entry_id
_cod_related_entry_database
_cod_related_entry_code
1 ChemSpider 9336193
